data_4324610
loop_
_publ_author_name
'Tian-Fu Liu'
'Jian L\"u'
'Chongbin Tian'
'Minna Cao'
'Zujin Lin'
'Rong Cao'

_publ_section_title
;
 Porous Anionic, Cationic, and Neutral Metal-Carboxylate Frameworks
 Constructed from Flexible Tetrapodal Ligands: Syntheses, Structures,
 Ion-Exchanges, and Magnetic Properties
;
_journal_name_full 'Inorganic Chemistry'
_journal_page_first 2264
_journal_page_last 2271
_journal_paper_doi 10.1021/ic1019229
_journal_volume 50
_journal_year 2011
_chemical_formula_sum 'C33 H24 In2 N0 O14'
_chemical_formula_weight 874.16
_chemical_name_systematic
; 
 ? 
;
_space_group_IT_number 15
_symmetry_cell_setting monoclinic
_symmetry_space_group_name_Hall '-C 2yc'
_symmetry_space_group_name_H-M 'C 1 2/c 1'
_atom_sites_solution_hydrogens geom
_atom_sites_solution_primary direct
_atom_sites_solution_secondary difmap
_audit_creation_method SHELXL-97
_cell_angle_alpha 90.00
_cell_angle_beta 117.068(4)
_cell_angle_gamma 90.00
_cell_formula_units_Z 8
_cell_length_a 19.651(5)
_cell_length_b 38.598(8)
_cell_length_c 21.519(5)
_cell_measurement_reflns_used 20712
_cell_measurement_temperature 293.1500
_cell_measurement_theta_max 27.4739
_cell_measurement_theta_min 3.2525
_cell_volume 14534(6)
_computing_cell_refinement 'CrystalClear (Rigaku Inc., 2007)'
_computing_data_collection 'CrystalClear (Rigaku Inc., 2007)'
_computing_data_reduction 'CrystalClear (Rigaku Inc., 2007)'
_computing_molecular_graphics 'SHELXL-97 (Sheldrick, 1997)'
_computing_publication_material 'SHELXL-97 (Sheldrick, 1997)'
_computing_structure_refinement 'SHELXL-97 (Sheldrick, 1997)'
_computing_structure_solution 'SHELXS-97 (Sheldrick, 1990)'
_diffrn_ambient_temperature 293.1500
_diffrn_detector_area_resol_mean 28.5714
_diffrn_measured_fraction_theta_full 0.995
_diffrn_measured_fraction_theta_max 0.995
_diffrn_measurement_device_type
;
Saturn724+ (2x2 bin mode)
;
_diffrn_measurement_method CCD_Profile_fitting
_diffrn_radiation_monochromator graphite
_diffrn_radiation_source 'fine-focus sealed tube'
_diffrn_radiation_type MoK\a
_diffrn_radiation_wavelength 0.71073
_diffrn_reflns_av_R_equivalents 0.0558
_diffrn_reflns_av_sigmaI/netI 0.0540
_diffrn_reflns_limit_h_max 25
_diffrn_reflns_limit_h_min -24
_diffrn_reflns_limit_k_max 50
_diffrn_reflns_limit_k_min -50
_diffrn_reflns_limit_l_max 27
_diffrn_reflns_limit_l_min -27
_diffrn_reflns_number 62821
_diffrn_reflns_theta_full 27.44
_diffrn_reflns_theta_max 27.44
_diffrn_reflns_theta_min 3.25
_diffrn_standards_decay_% none
_diffrn_standards_interval_count none
_diffrn_standards_interval_time none
_diffrn_standards_number none
_exptl_absorpt_coefficient_mu 0.667
_exptl_absorpt_correction_T_max 1.0000
_exptl_absorpt_correction_T_min 0.7322
_exptl_absorpt_correction_type multi-scan
_exptl_absorpt_process_details crystalclear
_exptl_crystal_colour Colorless
_exptl_crystal_density_diffrn 0.799
_exptl_crystal_description Prism
_exptl_crystal_F_000 3456
_exptl_crystal_size_max 0.6200
_exptl_crystal_size_mid 0.5400
_exptl_crystal_size_min 0.0520
_refine_diff_density_max 2.020
_refine_diff_density_min -0.978
_refine_diff_density_rms 0.098
_refine_ls_extinction_method none
_refine_ls_goodness_of_fit_ref 1.034
_refine_ls_hydrogen_treatment constr
_refine_ls_matrix_type full
_refine_ls_number_parameters 434
_refine_ls_number_reflns 16521
_refine_ls_number_restraints 0
_refine_ls_restrained_S_all 1.034
_refine_ls_R_factor_all 0.0881
_refine_ls_R_factor_gt 0.0635
_refine_ls_shift/su_max 0.000
_refine_ls_shift/su_mean 0.000
_refine_ls_structure_factor_coef Fsqd
_refine_ls_weighting_details 'calc w=1/[\s^2^(Fo^2^)+(0.1176P)^2^+0.0000P] where P=(Fo^2^+2Fc^2^)/3'
_refine_ls_weighting_scheme calc
_refine_ls_wR_factor_gt 0.1810
_refine_ls_wR_factor_ref 0.1972
_reflns_number_gt 12223
_reflns_number_total 16521
_reflns_threshold_expression >2sigma(I)
_cod_data_source_file ic1019229_si_002_6.cif
_cod_data_source_block compound6
_cod_original_sg_symbol_H-M 'C 2/c '
_cod_database_code 4324610

loop_
_symmetry_equiv_pos_as_xyz
'x, y, z'
'-x, y, -z+1/2'
'x+1/2, y+1/2, z'
'-x+1/2, y+1/2, -z+1/2'
'-x, -y, -z'
'x, -y, z-1/2'
'-x+1/2, -y+1/2, -z'
'x+1/2, -y+1/2, z-1/2'

loop_
_atom_site_label
_atom_site_type_symbol
_atom_site_fract_x
_atom_site_fract_y
_atom_site_fract_z
_atom_site_U_iso_or_equiv
_atom_site_adp_type
_atom_site_occupancy
_atom_site_symmetry_multiplicity
_atom_site_calc_flag
_atom_site_refinement_flags
In1 In 0.5000 0.108707(11) 0.7500 0.04762(13) Uani 1 2 d S
O1 O -0.0611(4) 0.20189(12) 0.3953(3) 0.1088(17) Uani 1 1 d .
C1 C -0.0956(2) 0.15045(12) 0.4334(2) 0.0492(10) Uani 1 1 d .
In2 In 0.478785(19) 0.079582(8) 0.581629(16) 0.04595(11) Uani 1 1 d .
O2 O -0.1885(4) 0.14770(19) 0.4722(4) 0.148(2) Uiso 1 1 d .
C2 C -0.0773(4) 0.1914(2) 0.4469(3) 0.093(2) Uani 1 1 d .
H2A H -0.1221 0.2040 0.4448 0.111 Uiso 1 1 calc R
H2B H -0.0331 0.1953 0.4931 0.111 Uiso 1 1 calc R
In3 In 0.5000 0.0000 0.5000 0.04174(12) Uani 1 2 d S
O3 O -0.1846(3) 0.11298(14) 0.3465(2) 0.116(2) Uani 1 1 d .
C3 C -0.0504(5) 0.23754(16) 0.3929(5) 0.094(2) Uani 1 1 d .
O4 O 0.0288(3) 0.13493(16) 0.5126(3) 0.1129(17) Uani 1 1 d .
C4 C -0.0470(7) 0.2471(2) 0.3364(5) 0.155(5) Uani 1 1 d .
H4 H -0.0520 0.2305 0.3019 0.186 Uiso 1 1 calc R
O5 O 0.0098(2) 0.36455(9) 0.41303(19) 0.0715(11) Uani 1 1 d .
C5 C -0.0360(6) 0.28253(17) 0.3269(4) 0.124(3) Uani 1 1 d .
H5 H -0.0361 0.2898 0.2847 0.149 Uiso 1 1 calc R
O6 O -0.0244(3) 0.34950(10) 0.3024(2) 0.0931(15) Uani 1 1 d .
C6 C -0.0251(4) 0.30665(13) 0.3776(3) 0.0717(16) Uani 1 1 d .
O7 O -0.4159(2) 0.08301(10) 0.5723(2) 0.0738(11) Uani 1 1 d .
C7 C -0.0278(5) 0.29686(16) 0.4355(4) 0.091(2) Uani 1 1 d .
H7 H -0.0203 0.3133 0.4710 0.109 Uiso 1 1 calc R
O8 O -0.4099(2) 0.03695(10) 0.5142(2) 0.0722(11) Uani 1 1 d .
C8 C -0.0425(5) 0.26081(19) 0.4441(4) 0.096(2) Uani 1 1 d .
H8 H -0.0466 0.2534 0.4843 0.115 Uiso 1 1 calc R
O9 O -0.4186(2) 0.03291(9) 0.08041(18) 0.0709(10) Uani 1 1 d .
C9 C -0.0121(3) 0.34285(12) 0.3643(3) 0.0599(12) Uani 1 1 d .
O10 O -0.4198(3) 0.08412(10) 0.03021(19) 0.0797(12) Uani 1 1 d .
C10 C -0.1228(5) 0.1342(2) 0.4840(5) 0.116(3) Uiso 1 1 d .
H10A H -0.1281 0.1088 0.4769 0.139 Uiso 1 1 calc R
H10B H -0.0847 0.1387 0.5329 0.139 Uiso 1 1 calc R
O11 O 0.3649(2) 0.08603(10) 0.5724(2) 0.0685(10) Uani 1 1 d .
C11 C -0.2241(7) 0.1172(4) 0.4966(6) 0.200(8) Uani 1 1 d .
O12 O 0.3820(2) 0.11090(12) 0.6717(2) 0.0805(12) Uani 1 1 d .
C12 C -0.2628(8) 0.1348(3) 0.5211(6) 0.196(7) Uani 1 1 d .
H12 H -0.2525 0.1589 0.5299 0.235 Uiso 1 1 calc R
O13 O 0.52821(19) 0.07402(9) 0.69066(16) 0.0551(8) Uani 1 1 d .
C13 C -0.3195(6) 0.1194(2) 0.5351(6) 0.147(4) Uani 1 1 d .
H13 H -0.3477 0.1329 0.5524 0.176 Uiso 1 1 calc R
O14 O 0.47772(19) 0.02453(8) 0.57464(17) 0.0519(8) Uani 1 1 d .
C14 C -0.3327(4) 0.08560(18) 0.5235(4) 0.085(2) Uani 1 1 d .
C15 C -0.2909(5) 0.0679(3) 0.4970(6) 0.148(4) Uani 1 1 d .
H15 H -0.2994 0.0438 0.4878 0.178 Uiso 1 1 calc R
C16 C -0.2370(7) 0.0843(4) 0.4835(6) 0.184(6) Uani 1 1 d .
H16 H -0.2092 0.0717 0.4647 0.221 Uiso 1 1 calc R
C17 C -0.3912(3) 0.06689(14) 0.5384(3) 0.0574(12) Uani 1 1 d .
C18 C -0.1581(4) 0.14603(18) 0.3570(4) 0.095(2) Uani 1 1 d .
H18A H -0.2007 0.1623 0.3475 0.114 Uiso 1 1 calc R
H18B H -0.1365 0.1515 0.3246 0.114 Uiso 1 1 calc R
C19 C -0.2382(4) 0.10449(18) 0.2806(3) 0.083(2) Uani 1 1 d .
C20 C -0.2612(5) 0.12391(19) 0.2224(4) 0.110(3) Uani 1 1 d .
H20 H -0.2409 0.1465 0.2252 0.132 Uiso 1 1 calc R
C21 C -0.3154(5) 0.11077(18) 0.1574(4) 0.102(3) Uani 1 1 d .
H21 H -0.3331 0.1253 0.1174 0.122 Uiso 1 1 calc R
C22 C -0.3427(3) 0.07801(13) 0.1506(3) 0.0584(12) Uani 1 1 d .
C23 C -0.3184(4) 0.05825(17) 0.2101(3) 0.090(2) Uani 1 1 d .
H23 H -0.3379 0.0354 0.2070 0.109 Uiso 1 1 calc R
C24 C -0.2650(4) 0.07117(19) 0.2757(3) 0.099(2) Uani 1 1 d .
H24 H -0.2478 0.0570 0.3161 0.119 Uiso 1 1 calc R
C25 C -0.3978(3) 0.06386(13) 0.0818(2) 0.0550(11) Uani 1 1 d .
C27 C -0.0160(5) 0.13192(17) 0.4444(3) 0.107(3) Uani 1 1 d .
H27A H -0.0245 0.1073 0.4301 0.129 Uiso 1 1 calc R
H27B H 0.0064 0.1440 0.4174 0.129 Uiso 1 1 calc R
C28 C 0.1273(5) 0.1126(2) 0.4881(4) 0.122(3) Uani 1 1 d .
H28 H 0.0905 0.1099 0.4407 0.146 Uiso 1 1 calc R
C29 C 0.2101(4) 0.1025(2) 0.5124(4) 0.110(3) Uani 1 1 d .
H29 H 0.2269 0.0925 0.4814 0.132 Uiso 1 1 calc R
C30 C 0.2589(3) 0.10843(15) 0.5803(3) 0.0715(15) Uani 1 1 d .
C31 C 0.2293(4) 0.1223(2) 0.6232(5) 0.112(3) Uani 1 1 d .
H31 H 0.2626 0.1254 0.6714 0.135 Uiso 1 1 calc R
C32 C 0.1538(4) 0.1316(3) 0.5980(5) 0.121(3) Uani 1 1 d .
H32 H 0.1359 0.1427 0.6273 0.146 Uiso 1 1 calc R
C33 C 0.1081(4) 0.12491(18) 0.5339(4) 0.0856(19) Uani 1 1 d .
C34 C 0.3418(3) 0.10136(14) 0.6107(3) 0.0592(12) Uani 1 1 d .

loop_
_atom_site_aniso_label
_atom_site_aniso_U_11
_atom_site_aniso_U_22
_atom_site_aniso_U_33
_atom_site_aniso_U_23
_atom_site_aniso_U_13
_atom_site_aniso_U_12
In1 0.0538(3) 0.0449(2) 0.0408(2) 0.000 0.0186(2) 0.000
O1 0.167(5) 0.072(3) 0.115(4) -0.009(3) 0.090(4) -0.033(3)
C1 0.038(2) 0.047(2) 0.052(3) 0.003(2) 0.0125(19) -0.0111(18)
In2 0.0556(2) 0.04105(17) 0.04345(19) -0.00030(12) 0.02451(15) -0.00314(13)
C2 0.075(4) 0.142(7) 0.071(4) 0.014(4) 0.042(3) 0.015(4)
In3 0.0453(2) 0.0383(2) 0.0454(2) 0.00340(17) 0.02394(19) -0.00073(16)
O3 0.131(4) 0.106(4) 0.074(3) 0.001(3) 0.016(3) -0.072(3)
C3 0.111(6) 0.052(3) 0.131(6) -0.020(4) 0.066(5) -0.035(3)
O4 0.105(4) 0.131(5) 0.096(4) -0.013(3) 0.041(3) 0.000(4)
C4 0.271(14) 0.065(4) 0.119(7) -0.006(5) 0.081(8) -0.064(6)
O5 0.106(3) 0.0442(18) 0.062(2) 0.0016(16) 0.036(2) -0.0090(19)
C5 0.207(10) 0.056(4) 0.095(5) -0.004(4) 0.056(6) -0.036(5)
O6 0.155(5) 0.056(2) 0.065(3) 0.0037(19) 0.048(3) -0.022(3)
C6 0.085(4) 0.043(3) 0.079(4) 0.001(3) 0.030(3) -0.025(3)
O7 0.083(3) 0.077(3) 0.082(3) -0.023(2) 0.057(2) -0.027(2)
C7 0.132(6) 0.055(3) 0.104(5) 0.010(3) 0.071(5) -0.012(4)
O8 0.074(2) 0.062(2) 0.104(3) -0.016(2) 0.061(2) -0.0228(19)
C8 0.123(6) 0.081(4) 0.109(5) 0.030(4) 0.076(5) 0.003(4)
O9 0.081(3) 0.057(2) 0.055(2) -0.0038(17) 0.0133(19) -0.0170(19)
C9 0.072(3) 0.044(2) 0.063(3) 0.004(2) 0.029(3) -0.006(2)
O10 0.117(4) 0.061(2) 0.045(2) 0.0017(17) 0.023(2) -0.007(2)
O11 0.050(2) 0.078(2) 0.067(2) -0.0105(19) 0.0175(18) 0.0060(18)
C11 0.204(11) 0.327(18) 0.136(8) -0.123(10) 0.137(9) -0.207(13)
O12 0.057(2) 0.107(3) 0.058(2) -0.003(2) 0.0095(19) 0.031(2)
C12 0.259(14) 0.214(12) 0.194(11) -0.085(9) 0.171(12) -0.179(11)
O13 0.059(2) 0.0626(19) 0.0444(17) 0.0032(15) 0.0245(16) 0.0131(16)
C13 0.185(10) 0.129(7) 0.198(10) -0.074(7) 0.149(9) -0.098(7)
O14 0.072(2) 0.0375(15) 0.065(2) 0.0002(14) 0.0474(18) -0.0012(14)
C14 0.089(4) 0.102(5) 0.089(4) -0.044(4) 0.064(4) -0.053(4)
C15 0.120(7) 0.194(10) 0.192(10) -0.088(8) 0.125(8) -0.078(7)
C16 0.174(10) 0.253(15) 0.212(12) -0.124(11) 0.164(10) -0.131(10)
C17 0.056(3) 0.061(3) 0.062(3) -0.011(2) 0.033(2) -0.020(2)
C18 0.105(5) 0.085(5) 0.090(5) 0.008(4) 0.040(4) -0.016(4)
C19 0.070(4) 0.101(5) 0.054(3) 0.000(3) 0.006(3) -0.041(3)
C20 0.140(7) 0.081(4) 0.074(4) -0.010(4) 0.018(4) -0.057(5)
C21 0.126(6) 0.078(4) 0.066(4) 0.010(3) 0.013(4) -0.036(4)
C22 0.062(3) 0.054(3) 0.047(3) -0.002(2) 0.013(2) -0.010(2)
C23 0.101(5) 0.074(4) 0.063(4) -0.005(3) 0.007(3) -0.029(4)
C24 0.108(6) 0.093(5) 0.060(4) 0.003(3) 0.008(4) -0.040(4)
C25 0.058(3) 0.054(3) 0.047(3) -0.004(2) 0.019(2) -0.004(2)
C27 0.161(8) 0.058(3) 0.059(4) 0.000(3) 0.011(4) -0.008(4)
C28 0.090(6) 0.137(7) 0.081(5) -0.026(5) -0.011(4) -0.032(5)
C29 0.061(4) 0.115(6) 0.105(6) -0.043(5) -0.004(4) 0.016(4)
C30 0.047(3) 0.070(3) 0.088(4) 0.005(3) 0.022(3) 0.006(2)
C31 0.074(4) 0.145(7) 0.126(7) 0.022(6) 0.052(5) 0.039(5)
C32 0.060(4) 0.186(10) 0.110(6) 0.007(6) 0.031(4) 0.033(5)
C33 0.062(4) 0.082(4) 0.107(6) -0.019(4) 0.034(4) 0.003(3)
C34 0.040(2) 0.063(3) 0.067(3) 0.000(3) 0.018(2) 0.001(2)

loop_
_atom_type_symbol
_atom_type_description
_atom_type_scat_dispersion_real
_atom_type_scat_dispersion_imag
_atom_type_scat_source
C C 0.0033 0.0016 'International Tables Vol C Tables 4.2.6.8 and 6.1.1.4'
H H 0.0000 0.0000 'International Tables Vol C Tables 4.2.6.8 and 6.1.1.4'
In In -0.7276 1.3100 'International Tables Vol C Tables 4.2.6.8 and 6.1.1.4'
N N 0.0061 0.0033 'International Tables Vol C Tables 4.2.6.8 and 6.1.1.4'
O O 0.0106 0.0060 'International Tables Vol C Tables 4.2.6.8 and 6.1.1.4'

loop_
_geom_angle_atom_site_label_1
_geom_angle_atom_site_label_2
_geom_angle_atom_site_label_3
_geom_angle
_geom_angle_site_symmetry_1
_geom_angle_site_symmetry_3
O13 In1 O13 100.40(19) . 2_656
O13 In1 O6 88.58(16) . 7_556
O13 In1 O6 171.01(15) 2_656 7_556
O13 In1 O6 171.01(15) . 8_556
O13 In1 O6 88.58(16) 2_656 8_556
O6 In1 O6 82.4(3) 7_556 8_556
O13 In1 O12 92.15(14) . .
O13 In1 O12 90.72(16) 2_656 .
O6 In1 O12 88.74(19) 7_556 .
O6 In1 O12 87.88(18) 8_556 .
O13 In1 O12 90.72(16) . 2_656
O13 In1 O12 92.15(14) 2_656 2_656
O6 In1 O12 87.88(18) 7_556 2_656
O6 In1 O12 88.74(19) 8_556 2_656
O12 In1 O12 175.5(2) . 2_656
C2 O1 C3 115.0(6) . .
C10 C1 C18 109.9(5) . .
C10 C1 C2 113.0(5) . .
C18 C1 C2 107.5(4) . .
C10 C1 C27 109.6(5) . .
C18 C1 C27 110.5(5) . .
C2 C1 C27 106.3(4) . .
O13 In2 O14 87.80(13) . .
O13 In2 O10 175.53(16) . 2
O14 In2 O10 91.10(13) . 2
O13 In2 O5 93.34(13) . 7_556
O14 In2 O5 174.07(14) . 7_556
O10 In2 O5 88.19(14) 2 7_556
O13 In2 O11 92.71(14) . .
O14 In2 O11 97.55(13) . .
O10 In2 O11 83.13(17) 2 .
O5 In2 O11 88.21(16) 7_556 .
O13 In2 O7 97.67(15) . 1_655
O14 In2 O7 91.91(13) . 1_655
O10 In2 O7 86.70(18) 2 1_655
O5 In2 O7 82.17(15) 7_556 1_655
O11 In2 O7 166.21(16) . 1_655
C10 O2 C11 100.7(9) . .
O1 C2 C1 105.3(5) . .
O1 C2 H2A 110.7 . .
C1 C2 H2A 110.7 . .
O1 C2 H2B 110.7 . .
C1 C2 H2B 110.7 . .
H2A C2 H2B 108.8 . .
O14 In3 O14 180.00(10) 5_656 .
O14 In3 O9 89.35(14) 5_656 2
O14 In3 O9 90.65(14) . 2
O14 In3 O9 90.65(14) 5_656 6_656
O14 In3 O9 89.35(14) . 6_656
O9 In3 O9 180.0(2) 2 6_656
O14 In3 O8 87.91(13) 5_656 1_655
O14 In3 O8 92.09(13) . 1_655
O9 In3 O8 89.19(17) 2 1_655
O9 In3 O8 90.81(17) 6_656 1_655
O14 In3 O8 92.09(13) 5_656 5_556
O14 In3 O8 87.91(13) . 5_556
O9 In3 O8 90.81(17) 2 5_556
O9 In3 O8 89.19(17) 6_656 5_556
O8 In3 O8 180.00(15) 1_655 5_556
C18 O3 C19 117.0(5) . .
C4 C3 C8 121.9(6) . .
C4 C3 O1 112.7(7) . .
C8 C3 O1 125.4(7) . .
C27 O4 C33 113.5(7) . .
C3 C4 C5 119.0(8) . .
C3 C4 H4 120.5 . .
C5 C4 H4 120.5 . .
C9 O5 In2 134.2(3) . 7_556
C6 C5 C4 121.3(8) . .
C6 C5 H5 119.3 . .
C4 C5 H5 119.3 . .
C9 O6 In1 136.4(4) . 7_556
C7 C6 C5 119.6(6) . .
C7 C6 C9 122.5(6) . .
C5 C6 C9 117.8(6) . .
C17 O7 In2 133.0(3) . 1_455
C6 C7 C8 119.2(6) . .
C6 C7 H7 120.4 . .
C8 C7 H7 120.4 . .
C17 O8 In3 136.7(3) . 1_455
C3 C8 C7 118.9(6) . .
C3 C8 H8 120.6 . .
C7 C8 H8 120.6 . .
C25 O9 In3 133.9(3) . 2
O5 C9 O6 124.9(5) . .
O5 C9 C6 119.7(5) . .
O6 C9 C6 115.5(5) . .
C25 O10 In2 136.7(3) . 2
O2 C10 C1 109.2(7) . .
O2 C10 H10A 109.9 . .
C1 C10 H10A 109.9 . .
O2 C10 H10B 109.9 . .
C1 C10 H10B 109.9 . .
H10A C10 H10B 108.3 . .
C34 O11 In2 131.3(3) . .
C16 C11 C12 120.6(8) . .
C16 C11 O2 136.9(9) . .
C12 C11 O2 100.0(12) . .
C34 O12 In1 139.0(4) . .
C11 C12 C13 122.0(11) . .
C11 C12 H12 119.0 . .
C13 C12 H12 119.0 . .
In1 O13 In2 119.99(15) . .
C14 C13 C12 118.5(10) . .
C14 C13 H13 120.7 . .
C12 C13 H13 120.7 . .
In3 O14 In2 120.73(13) . .
C13 C14 C15 117.5(7) . .
C13 C14 C17 122.1(6) . .
C15 C14 C17 120.4(6) . .
C16 C15 C14 121.4(10) . .
C16 C15 H15 119.3 . .
C14 C15 H15 119.3 . .
C11 C16 C15 119.9(10) . .
C11 C16 H16 120.0 . .
C15 C16 H16 120.0 . .
O7 C17 O8 126.8(5) . .
O7 C17 C14 115.6(5) . .
O8 C17 C14 117.5(5) . .
O3 C18 C1 109.8(5) . .
O3 C18 H18A 109.7 . .
C1 C18 H18A 109.7 . .
O3 C18 H18B 109.7 . .
C1 C18 H18B 109.7 . .
H18A C18 H18B 108.2 . .
C20 C19 O3 127.2(6) . .
C20 C19 C24 119.6(6) . .
O3 C19 C24 113.0(6) . .
C19 C20 C21 120.2(6) . .
C19 C20 H20 119.9 . .
C21 C20 H20 119.9 . .
C22 C21 C20 121.7(6) . .
C22 C21 H21 119.1 . .
C20 C21 H21 119.1 . .
C21 C22 C23 117.6(5) . .
C21 C22 C25 121.6(5) . .
C23 C22 C25 120.7(5) . .
C22 C23 C24 121.3(6) . .
C22 C23 H23 119.3 . .
C24 C23 H23 119.3 . .
C19 C24 C23 119.4(6) . .
C19 C24 H24 120.3 . .
C23 C24 H24 120.3 . .
O9 C25 O10 126.1(5) . .
O9 C25 C22 117.0(4) . .
O10 C25 C22 116.9(4) . .
O4 C27 C1 103.3(6) . .
O4 C27 H27A 111.1 . .
C1 C27 H27A 111.1 . .
O4 C27 H27B 111.1 . .
C1 C27 H27B 111.1 . .
H27A C27 H27B 109.1 . .
C33 C28 C29 118.0(7) . .
C33 C28 H28 121.0 . .
C29 C28 H28 121.0 . .
C30 C29 C28 116.8(7) . .
C30 C29 H29 121.6 . .
C28 C29 H29 121.6 . .
C29 C30 C31 118.2(6) . .
C29 C30 C34 122.9(6) . .
C31 C30 C34 118.9(6) . .
C32 C31 C30 122.5(8) . .
C32 C31 H31 118.7 . .
C30 C31 H31 118.7 . .
C33 C32 C31 118.1(9) . .
C33 C32 H32 121.0 . .
C31 C32 H32 121.0 . .
C32 C33 C28 126.1(7) . .
C32 C33 O4 114.0(7) . .
C28 C33 O4 119.7(7) . .
O12 C34 O11 126.0(5) . .
O12 C34 C30 117.2(5) . .
O11 C34 C30 116.8(5) . .

loop_
_geom_bond_atom_site_label_1
_geom_bond_atom_site_label_2
_geom_bond_distance
_geom_bond_site_symmetry_2
In1 O13 2.091(3) .
In1 O13 2.091(3) 2_656
In1 O6 2.144(4) 7_556
In1 O6 2.144(4) 8_556
In1 O12 2.160(4) .
In1 O12 2.160(4) 2_656
O1 C2 1.348(7) .
O1 C3 1.397(7) .
C1 C10 1.548(10) .
C1 C18 1.550(8) .
C1 C2 1.616(9) .
C1 C27 1.636(10) .
In2 O13 2.102(3) .
In2 O14 2.130(3) .
In2 O10 2.151(4) 2
In2 O5 2.166(4) 7_556
In2 O11 2.169(4) .
In2 O7 2.173(4) 1_655
O2 C10 1.305(10) .
O2 C11 1.578(12) .
C2 H2A 0.9900 .
C2 H2B 0.9900 .
In3 O14 2.076(3) 5_656
In3 O14 2.076(3) .
In3 O9 2.156(3) 2
In3 O9 2.156(3) 6_656
In3 O8 2.183(3) 1_655
In3 O8 2.183(3) 5_556
O3 C18 1.357(8) .
O3 C19 1.368(7) .
C3 C4 1.302(11) .
C3 C8 1.373(10) .
O4 C27 1.329(8) .
O4 C33 1.463(8) .
C4 C5 1.413(9) .
C4 H4 0.9500 .
O5 C9 1.255(6) .
O5 In2 2.166(3) 7_556
C5 C6 1.375(9) .
C5 H5 0.9500 .
O6 C9 1.267(6) .
O6 In1 2.144(4) 7_556
C6 C7 1.326(8) .
C6 C9 1.472(6) .
O7 C17 1.215(6) .
O7 In2 2.173(4) 1_455
C7 C8 1.450(8) .
C7 H7 0.9500 .
O8 C17 1.252(6) .
O8 In3 2.183(3) 1_455
C8 H8 0.9500 .
O9 C25 1.258(6) .
O9 In3 2.156(3) 2
O10 C25 1.263(6) .
O10 In2 2.151(4) 2
C10 H10A 0.9900 .
C10 H10B 0.9900 .
O11 C34 1.257(6) .
C11 C16 1.298(17) .
C11 C12 1.299(18) .
O12 C34 1.240(6) .
C12 C13 1.413(11) .
C12 H12 0.9500 .
C13 C14 1.333(10) .
C13 H13 0.9500 .
C14 C15 1.378(10) .
C14 C17 1.509(7) .
C15 C16 1.374(11) .
C15 H15 0.9500 .
C16 H16 0.9500 .
C18 H18A 0.9900 .
C18 H18B 0.9900 .
C19 C20 1.349(9) .
C19 C24 1.375(9) .
C20 C21 1.411(9) .
C20 H20 0.9500 .
C21 C22 1.356(7) .
C21 H21 0.9500 .
C22 C23 1.375(8) .
C22 C25 1.484(7) .
C23 C24 1.412(8) .
C23 H23 0.9500 .
C24 H24 0.9500 .
C27 H27A 0.9900 .
C27 H27B 0.9900 .
C28 C33 1.296(11) .
C28 C29 1.516(11) .
C28 H28 0.9500 .
C29 C30 1.354(9) .
C29 H29 0.9500 .
C30 C31 1.401(10) .
C30 C34 1.478(7) .
C31 C32 1.376(9) .
C31 H31 0.9500 .
C32 C33 1.283(10) .
C32 H32 0.9500 .
